data_1529828
loop_
_publ_author_name
'Dyuzheva, T.I.'
'Bendeliani, N.A.'
'Kabalkina, S.S.'

_publ_section_title
;
 New high-pressure phases of Re O3
;
_journal_name_full 'Journal of the Less-Common Metals'
_journal_page_first 313
_journal_page_last 317
_journal_volume 133
_journal_year 1987
_chemical_formula_sum 'O3 Re'
_chemical_name_systematic 'Re O3'
_space_group_IT_number 182
_symmetry_space_group_name_Hall 'P 6c 2c'
_symmetry_space_group_name_H-M 'P 63 2 2'
_cell_angle_alpha 90
_cell_angle_beta 90
_cell_angle_gamma 120
_cell_formula_units_Z 2
_cell_length_a 4.848
_cell_length_b 4.848
_cell_length_c 4.48
_cell_volume 91.187
_citation_journal_id_ASTM JCOMAH
_cod_data_source_file Dyuzheva_JCOMAH_1987_1457.cif
_cod_data_source_block O3Re1
_cod_original_cell_volume 91.1872
_cod_original_formula_sum 'O3 Re1'
_cod_database_code 1529828

loop_
_symmetry_equiv_pos_as_xyz
x,y,z
x-y,x,z+1/2
-y,x-y,z
-x,-y,z+1/2
-x+y,-x,z
y,-x+y,z+1/2
-y,-x,-z+1/2
x-y,-y,-z
x,x-y,-z+1/2
y,x,-z
-x+y,y,-z+1/2
-x,-x+y,-z

loop_
_atom_site_label
_atom_site_type_symbol
_atom_site_fract_x
_atom_site_fract_y
_atom_site_fract_z
_atom_site_occupancy
_atom_site_U_iso_or_equiv
Re1 Re+6 0.3333 0.6667 0.25 1 0.0
O1 O-2 0.3333 0 0 1 0.0
